data_7109151
loop_
_publ_author_name
'Ling Huang'
'Jianzhang Zhao'

_publ_section_title
;
 C60-Bodipy dyad triplet photosensitizers as organic photocatalysts for
 photocatalytic tandem oxidation/[3+2] cycloaddition reactions to prepare
 pyrrolo[2,1-a]isoquinoline
;
_journal_name_full Chem.Commun.
_journal_page_first 3751
_journal_paper_doi 10.1039/c3cc41494a
_journal_volume 49
_journal_year 2013
_chemical_formula_sum 'C23 H15 Br N2 O4'
_chemical_formula_weight 463.28
_chemical_name_systematic
;
?
;
_space_group_IT_number 14
_symmetry_cell_setting monoclinic
_symmetry_space_group_name_Hall '-P 2ybc'
_symmetry_space_group_name_H-M 'P 1 21/c 1'
_atom_sites_solution_hydrogens geom
_atom_sites_solution_primary direct
_atom_sites_solution_secondary difmap
_audit_creation_method SHELXL-97
_cell_angle_alpha 90.00
_cell_angle_beta 106.591(7)
_cell_angle_gamma 90.00
_cell_formula_units_Z 4
_cell_length_a 7.854(3)
_cell_length_b 20.136(8)
_cell_length_c 12.952(5)
_cell_measurement_reflns_used 3085
_cell_measurement_temperature 296(2)
_cell_measurement_theta_max 31.04
_cell_measurement_theta_min 2.71
_cell_volume 1963.1(13)
_computing_cell_refinement 'Bruker SMART'
_computing_data_collection 'Bruker SMART'
_computing_data_reduction 'Bruker SAINT'
_computing_molecular_graphics 'Bruker SHELXTL'
_computing_publication_material 'Bruker SHELXTL'
_computing_structure_refinement 'SHELXL-97 (Sheldrick, 2008)'
_computing_structure_solution 'SHELXS-97 (Sheldrick, 2008)'
_diffrn_ambient_temperature 296(2)
_diffrn_measured_fraction_theta_full 0.968
_diffrn_measured_fraction_theta_max 0.968
_diffrn_measurement_device_type 'Bruker AXS SMART APEX II CCD'
_diffrn_measurement_method '\w scans'
_diffrn_radiation_monochromator graphite
_diffrn_radiation_source 'fine-focus sealed tube'
_diffrn_radiation_type MoK\a
_diffrn_radiation_wavelength 0.71073
_diffrn_reflns_av_R_equivalents 0.0269
_diffrn_reflns_av_sigmaI/netI 0.0413
_diffrn_reflns_limit_h_max 11
_diffrn_reflns_limit_h_min -11
_diffrn_reflns_limit_k_max 29
_diffrn_reflns_limit_k_min -23
_diffrn_reflns_limit_l_max 18
_diffrn_reflns_limit_l_min -7
_diffrn_reflns_number 13520
_diffrn_reflns_theta_full 31.04
_diffrn_reflns_theta_max 31.04
_diffrn_reflns_theta_min 2.71
_exptl_absorpt_coefficient_mu 2.128
_exptl_absorpt_correction_T_max 0.682
_exptl_absorpt_correction_T_min 0.446
_exptl_absorpt_correction_type multi-scan
_exptl_absorpt_process_details sadabs
_exptl_crystal_colour WHITE
_exptl_crystal_density_diffrn 1.568
_exptl_crystal_density_method 'not measured'
_exptl_crystal_description BLOCK
_exptl_crystal_F_000 936
_exptl_crystal_size_max 0.47
_exptl_crystal_size_mid 0.32
_exptl_crystal_size_min 0.18
_refine_diff_density_max 0.544
_refine_diff_density_min -0.750
_refine_diff_density_rms 0.091
_refine_ls_extinction_method none
_refine_ls_goodness_of_fit_ref 1.027
_refine_ls_hydrogen_treatment constr
_refine_ls_matrix_type full
_refine_ls_number_parameters 271
_refine_ls_number_reflns 6085
_refine_ls_number_restraints 0
_refine_ls_restrained_S_all 1.027
_refine_ls_R_factor_all 0.0923
_refine_ls_R_factor_gt 0.0507
_refine_ls_shift/su_max 0.003
_refine_ls_shift/su_mean 0.000
_refine_ls_structure_factor_coef Fsqd
_refine_ls_weighting_details 'calc w=1/[\s^2^(Fo^2^)+(0.0718P)^2^+0.8018P] where P=(Fo^2^+2Fc^2^)/3'
_refine_ls_weighting_scheme calc
_refine_ls_wR_factor_gt 0.1300
_refine_ls_wR_factor_ref 0.1501
_reflns_number_gt 3731
_reflns_number_total 6085
_reflns_threshold_expression >2sigma(I)
_cod_data_source_file c3cc41494a.txt
_cod_data_source_block zcs1
_cod_original_cell_volume 1963.0(13)
_cod_original_sg_symbol_H-M P2(1)/c
_cod_database_code 7109151

loop_
_symmetry_equiv_pos_as_xyz
'x, y, z'
'-x, y+1/2, -z+1/2'
'-x, -y, -z'
'x, -y-1/2, z-1/2'

loop_
_atom_site_label
_atom_site_type_symbol
_atom_site_fract_x
_atom_site_fract_y
_atom_site_fract_z
_atom_site_U_iso_or_equiv
_atom_site_adp_type
_atom_site_occupancy
_atom_site_symmetry_multiplicity
_atom_site_calc_flag
_atom_site_refinement_flags
C1 C 0.1773(4) 1.30796(13) -0.0592(2) 0.0460(6) Uani 1 1 d .
C2 C 0.2456(4) 1.28337(13) 0.0428(2) 0.0485(6) Uani 1 1 d .
H2A H 0.2753 1.3120 0.1017 0.058 Uiso 1 1 calc R
C3 C 0.2701(4) 1.21569(13) 0.0576(2) 0.0441(6) Uani 1 1 d .
H3A H 0.3180 1.1986 0.1265 0.053 Uiso 1 1 calc R
C4 C 0.2233(3) 1.17317(11) -0.0301(2) 0.0357(5) Uani 1 1 d .
C5 C 0.1555(3) 1.19905(12) -0.1327(2) 0.0398(5) Uani 1 1 d .
H5A H 0.1250 1.1707 -0.1919 0.048 Uiso 1 1 calc R
C6 C 0.1330(4) 1.26699(13) -0.1475(2) 0.0456(6) Uani 1 1 d .
H6A H 0.0883 1.2846 -0.2163 0.055 Uiso 1 1 calc R
C7 C 0.2889(3) 1.05918(11) -0.08804(19) 0.0336(5) Uani 1 1 d .
C8 C 0.2754(3) 0.99302(11) -0.04387(18) 0.0323(4) Uani 1 1 d .
C9 C 0.2287(3) 0.99938(11) 0.05135(18) 0.0324(4) Uani 1 1 d .
C10 C 0.1987(3) 1.06920(12) 0.07037(19) 0.0354(5) Uani 1 1 d .
C11 C 0.2282(3) 0.93648(11) 0.09563(18) 0.0323(4) Uani 1 1 d .
C12 C 0.2020(3) 0.91254(11) 0.19568(19) 0.0336(5) Uani 1 1 d .
C13 C 0.1158(3) 0.95134(12) 0.25487(19) 0.0383(5) Uani 1 1 d .
H13A H 0.0742 0.9935 0.2308 0.046 Uiso 1 1 calc R
C14 C 0.0931(4) 0.92682(15) 0.3486(2) 0.0487(6) Uani 1 1 d .
H14A H 0.0337 0.9521 0.3875 0.058 Uiso 1 1 calc R
C15 C 0.1577(4) 0.86479(15) 0.3858(2) 0.0516(7) Uani 1 1 d .
H15A H 0.1425 0.8488 0.4500 0.062 Uiso 1 1 calc R
C16 C 0.2443(4) 0.82667(14) 0.3288(2) 0.0482(6) Uani 1 1 d .
H16A H 0.2885 0.7852 0.3549 0.058 Uiso 1 1 calc R
C17 C 0.2663(3) 0.84967(12) 0.2320(2) 0.0388(5) Uani 1 1 d .
C18 C 0.3580(4) 0.80902(13) 0.1664(2) 0.0465(6) Uani 1 1 d .
H18 H 0.4513 0.7800 0.1958 0.056 Uiso 1 1 calc R
C19 C 0.2805(4) 0.82100(12) 0.0472(2) 0.0450(6) Uani 1 1 d .
H19 H 0.2444 0.7880 -0.0047 0.054 Uiso 1 1 calc R
C20 C 0.2980(3) 0.92623(11) -0.06144(18) 0.0325(4) Uani 1 1 d .
C21 C 0.3303(3) 0.89298(12) -0.1544(2) 0.0389(5) Uani 1 1 d .
C22 C 0.4063(5) 0.91266(18) -0.3150(2) 0.0621(8) Uani 1 1 d .
H22A H 0.3088 0.8841 -0.3525 0.075 Uiso 1 1 calc R
H22B H 0.5161 0.8876 -0.3008 0.075 Uiso 1 1 calc R
C23 C 0.4145(5) 0.9719(2) -0.3807(3) 0.0749(10) Uani 1 1 d .
H23A H 0.4329 0.9583 -0.4477 0.112 Uiso 1 1 calc R
H23B H 0.5110 0.9998 -0.3424 0.112 Uiso 1 1 calc R
H23C H 0.3049 0.9961 -0.3946 0.112 Uiso 1 1 calc R
N1 N 0.2415(3) 1.10337(9) -0.01505(16) 0.0359(4) Uani 1 1 d .
N2 N 0.2707(3) 0.89293(9) 0.02551(16) 0.0334(4) Uani 1 1 d .
O1 O 0.1464(3) 1.09551(9) 0.13877(15) 0.0469(4) Uani 1 1 d .
O2 O 0.3332(2) 1.07690(9) -0.16495(15) 0.0436(4) Uani 1 1 d .
O3 O 0.3800(3) 0.93614(10) -0.21553(15) 0.0564(5) Uani 1 1 d .
O4 O 0.3143(4) 0.83432(10) -0.17320(17) 0.0646(6) Uani 1 1 d .
Br1 Br 0.14133(6) 1.400515(14) -0.08008(3) 0.07081(16) Uani 1 1 d .

loop_
_atom_site_aniso_label
_atom_site_aniso_U_11
_atom_site_aniso_U_22
_atom_site_aniso_U_33
_atom_site_aniso_U_23
_atom_site_aniso_U_13
_atom_site_aniso_U_12
C1 0.0580(16) 0.0286(12) 0.0546(16) 0.0035(11) 0.0212(13) 0.0002(11)
C2 0.0641(17) 0.0311(12) 0.0482(15) -0.0045(11) 0.0125(13) -0.0019(12)
C3 0.0543(15) 0.0354(13) 0.0374(13) 0.0002(10) 0.0046(11) 0.0016(11)
C4 0.0365(12) 0.0277(11) 0.0413(13) 0.0040(9) 0.0085(10) -0.0003(9)
C5 0.0476(14) 0.0320(11) 0.0378(12) 0.0007(10) 0.0091(10) -0.0026(10)
C6 0.0602(16) 0.0327(12) 0.0428(14) 0.0071(10) 0.0128(12) 0.0014(11)
C7 0.0327(11) 0.0308(11) 0.0345(11) -0.0004(9) 0.0050(9) -0.0006(9)
C8 0.0319(11) 0.0300(10) 0.0327(11) 0.0005(9) 0.0054(9) -0.0010(9)
C9 0.0325(11) 0.0294(10) 0.0337(11) 0.0011(9) 0.0068(9) 0.0000(9)
C10 0.0386(12) 0.0309(11) 0.0354(12) 0.0010(9) 0.0085(9) -0.0008(9)
C11 0.0325(11) 0.0281(10) 0.0338(11) -0.0004(9) 0.0052(9) -0.0001(8)
C12 0.0354(11) 0.0296(10) 0.0330(11) 0.0002(9) 0.0052(9) -0.0042(9)
C13 0.0457(13) 0.0318(11) 0.0360(12) -0.0032(9) 0.0091(10) -0.0040(10)
C14 0.0645(17) 0.0458(15) 0.0367(13) -0.0062(11) 0.0156(12) -0.0053(13)
C15 0.0770(19) 0.0451(15) 0.0325(13) 0.0019(11) 0.0152(13) -0.0076(14)
C16 0.0630(17) 0.0374(13) 0.0404(14) 0.0095(11) 0.0083(12) -0.0015(12)
C17 0.0437(13) 0.0318(11) 0.0381(12) 0.0034(9) 0.0072(10) -0.0022(10)
C18 0.0537(15) 0.0333(13) 0.0535(15) 0.0106(11) 0.0172(12) 0.0120(11)
C19 0.0638(16) 0.0256(11) 0.0467(14) -0.0012(10) 0.0173(12) -0.0014(11)
C20 0.0331(11) 0.0297(10) 0.0340(11) -0.0015(9) 0.0085(9) -0.0019(9)
C21 0.0435(13) 0.0338(12) 0.0377(12) -0.0026(10) 0.0088(10) 0.0005(10)
C22 0.082(2) 0.066(2) 0.0424(16) -0.0031(14) 0.0260(15) -0.0009(17)
C23 0.093(3) 0.086(3) 0.0500(18) 0.0061(17) 0.0268(18) -0.014(2)
N1 0.0445(11) 0.0258(9) 0.0369(10) 0.0030(8) 0.0107(9) 0.0007(8)
N2 0.0370(10) 0.0267(9) 0.0348(10) 0.0003(7) 0.0075(8) -0.0014(7)
O1 0.0661(12) 0.0339(9) 0.0462(10) -0.0019(7) 0.0249(9) 0.0030(8)
O2 0.0530(10) 0.0375(9) 0.0438(10) 0.0041(8) 0.0196(8) -0.0007(8)
O3 0.0879(15) 0.0454(11) 0.0434(10) -0.0076(9) 0.0309(10) -0.0129(10)
O4 0.1137(19) 0.0342(10) 0.0532(12) -0.0083(9) 0.0357(12) -0.0030(11)
Br1 0.1186(4) 0.02848(16) 0.0741(3) 0.00725(13) 0.0416(2) 0.00638(15)

loop_
_atom_type_symbol
_atom_type_description
_atom_type_scat_dispersion_real
_atom_type_scat_dispersion_imag
_atom_type_scat_source
C C 0.0033 0.0016 'International Tables Vol C Tables 4.2.6.8 and 6.1.1.4'
H H 0.0000 0.0000 'International Tables Vol C Tables 4.2.6.8 and 6.1.1.4'
N N 0.0061 0.0033 'International Tables Vol C Tables 4.2.6.8 and 6.1.1.4'
O O 0.0106 0.0060 'International Tables Vol C Tables 4.2.6.8 and 6.1.1.4'
Br Br -0.2901 2.4595 'International Tables Vol C Tables 4.2.6.8 and 6.1.1.4'

loop_
_geom_angle_atom_site_label_1
_geom_angle_atom_site_label_2
_geom_angle_atom_site_label_3
_geom_angle
C2 C1 C6 121.6(2)
C2 C1 Br1 119.7(2)
C6 C1 Br1 118.8(2)
C1 C2 C3 119.4(3)
C1 C2 H2A 120.3
C3 C2 H2A 120.3
C2 C3 C4 120.1(2)
C2 C3 H3A 119.9
C4 C3 H3A 119.9
C5 C4 C3 119.6(2)
C5 C4 N1 120.0(2)
C3 C4 N1 120.4(2)
C4 C5 C6 120.2(2)
C4 C5 H5A 119.9
C6 C5 H5A 119.9
C1 C6 C5 119.1(2)
C1 C6 H6A 120.4
C5 C6 H6A 120.4
O2 C7 N1 124.0(2)
O2 C7 C8 131.7(2)
N1 C7 C8 104.32(19)
C20 C8 C9 108.3(2)
C20 C8 C7 142.4(2)
C9 C8 C7 109.2(2)
C8 C9 C11 108.3(2)
C8 C9 C10 109.6(2)
C11 C9 C10 142.1(2)
O1 C10 N1 124.6(2)
O1 C10 C9 131.0(2)
N1 C10 C9 104.45(19)
N2 C11 C9 106.2(2)
N2 C11 C12 120.2(2)
C9 C11 C12 133.5(2)
C17 C12 C13 120.6(2)
C17 C12 C11 118.2(2)
C13 C12 C11 121.2(2)
C14 C13 C12 119.4(2)
C14 C13 H13A 120.3
C12 C13 H13A 120.3
C13 C14 C15 120.5(3)
C13 C14 H14A 119.7
C15 C14 H14A 119.7
C16 C15 C14 120.4(3)
C16 C15 H15A 119.8
C14 C15 H15A 119.8
C15 C16 C17 120.4(3)
C15 C16 H16A 119.8
C17 C16 H16A 119.8
C16 C17 C12 118.6(2)
C16 C17 C18 122.0(2)
C12 C17 C18 119.4(2)
C17 C18 C19 111.9(2)
C17 C18 H18 124.1
C19 C18 H18 124.1
N2 C19 C18 109.6(2)
N2 C19 H19 125.2
C18 C19 H19 125.2
N2 C20 C8 106.34(19)
N2 C20 C21 123.6(2)
C8 C20 C21 129.9(2)
O4 C21 O3 124.1(2)
O4 C21 C20 125.7(2)
O3 C21 C20 110.3(2)
O3 C22 C23 106.9(3)
O3 C22 H22A 110.3
C23 C22 H22A 110.3
O3 C22 H22B 110.3
C23 C22 H22B 110.3
H22A C22 H22B 108.6
C22 C23 H23A 109.5
C22 C23 H23B 109.5
H23A C23 H23B 109.5
C22 C23 H23C 109.5
H23A C23 H23C 109.5
H23B C23 H23C 109.5
C4 N1 C10 123.3(2)
C4 N1 C7 124.2(2)
C10 N1 C7 112.28(18)
C11 N2 C20 110.74(19)
C11 N2 C19 120.8(2)
C20 N2 C19 128.5(2)
C21 O3 C22 117.8(2)

loop_
_geom_bond_atom_site_label_1
_geom_bond_atom_site_label_2
_geom_bond_distance
C1 C2 1.369(4)
C1 C6 1.371(4)
C1 Br1 1.893(3)
C2 C3 1.382(4)
C2 H2A 0.9300
C3 C4 1.385(4)
C3 H3A 0.9300
C4 C5 1.385(3)
C4 N1 1.421(3)
C5 C6 1.386(4)
C5 H5A 0.9300
C6 H6A 0.9300
C7 O2 1.200(3)
C7 N1 1.423(3)
C7 C8 1.465(3)
C8 C20 1.384(3)
C8 C9 1.389(3)
C9 C11 1.391(3)
C9 C10 1.458(3)
C10 O1 1.201(3)
C10 N1 1.422(3)
C11 N2 1.370(3)
C11 C12 1.451(3)
C12 C17 1.394(3)
C12 C13 1.397(3)
C13 C14 1.368(4)
C13 H13A 0.9300
C14 C15 1.382(4)
C14 H14A 0.9300
C15 C16 1.373(4)
C15 H15A 0.9300
C16 C17 1.393(4)
C16 H16A 0.9300
C17 C18 1.503(4)
C18 C19 1.509(4)
C18 H18 0.9300
C19 N2 1.473(3)
C19 H19 0.9300
C20 N2 1.379(3)
C20 C21 1.462(3)
C21 O4 1.205(3)
C21 O3 1.308(3)
C22 O3 1.442(4)
C22 C23 1.477(5)
C22 H22A 0.9700
C22 H22B 0.9700
C23 H23A 0.9600
C23 H23B 0.9600
C23 H23C 0.9600
